data_4072150
loop_
_publ_author_name
'Zeng, Fanlong'
'Yu, Zhengkun'

_publ_section_title
;
 Ruthenium(II) Complexes Bearing a Pyridyl-Supported
 Pyrazolyl&#x2212;N-Heterocyclic Carbene (NNC) Ligand and Their Catalytic
 Activity in the Transfer Hydrogenation of Ketones
;
_journal_issue 22
_journal_name_full Organometallics
_journal_page_first 6025
_journal_paper_doi 10.1021/om8006213
_journal_volume 27
_journal_year 2008
_chemical_formula_sum 'C21 H27 I2 N5 O Ru'
_chemical_formula_weight 720.35
_chemical_name_systematic
; 
 ? 
;
_space_group_IT_number 9
_symmetry_cell_setting monoclinic
_symmetry_space_group_name_Hall 'C -2yc'
_symmetry_space_group_name_H-M 'C 1 c 1'
_atom_sites_solution_hydrogens geom
_atom_sites_solution_primary direct
_atom_sites_solution_secondary difmap
_audit_creation_method SHELXL-97
_cell_angle_alpha 90.00
_cell_angle_beta 99.702(3)
_cell_angle_gamma 90.00
_cell_formula_units_Z 4
_cell_length_a 14.925(3)
_cell_length_b 17.760(3)
_cell_length_c 9.3659(18)
_cell_measurement_reflns_used 4765
_cell_measurement_temperature 293(2)
_cell_measurement_theta_max 56.081
_cell_measurement_theta_min 5.318
_cell_volume 2447.1(8)
_computing_cell_refinement 'Bruker SMART'
_computing_data_collection 'Bruker SMART'
_computing_data_reduction 'Bruker SHELXTL'
_computing_molecular_graphics 'Bruker SHELXTL'
_computing_publication_material 'Bruker SHELXTL'
_computing_structure_refinement 'SHELXL-97 (Sheldrick, 1997)'
_computing_structure_solution 'SHELXS-97 (Sheldrick, 1990)'
_diffrn_ambient_temperature 293(2)
_diffrn_measured_fraction_theta_full 0.997
_diffrn_measured_fraction_theta_max 0.997
_diffrn_measurement_device_type 'CCD area detector'
_diffrn_measurement_method 'phi and omega scans'
_diffrn_radiation_monochromator graphite
_diffrn_radiation_source 'fine-focus sealed tube'
_diffrn_radiation_type MoK\a
_diffrn_radiation_wavelength 0.71073
_diffrn_reflns_av_R_equivalents 0.0934
_diffrn_reflns_av_sigmaI/netI 0.0700
_diffrn_reflns_limit_h_max 18
_diffrn_reflns_limit_h_min -18
_diffrn_reflns_limit_k_max 14
_diffrn_reflns_limit_k_min -22
_diffrn_reflns_limit_l_max 11
_diffrn_reflns_limit_l_min -11
_diffrn_reflns_number 7036
_diffrn_reflns_theta_full 26.99
_diffrn_reflns_theta_max 26.99
_diffrn_reflns_theta_min 1.80
_exptl_absorpt_coefficient_mu 3.186
_exptl_absorpt_correction_T_max 1.0000
_exptl_absorpt_correction_T_min 0.6429
_exptl_absorpt_correction_type empirical
_exptl_absorpt_process_details sadabs
_exptl_crystal_colour red
_exptl_crystal_density_diffrn 1.955
_exptl_crystal_density_method 'not measured'
_exptl_crystal_description prismatic
_exptl_crystal_F_000 1384
_exptl_crystal_size_max 0.507
_exptl_crystal_size_mid 0.482
_exptl_crystal_size_min 0.401
_refine_diff_density_max 2.358
_refine_diff_density_min -1.264
_refine_diff_density_rms 0.214
_refine_ls_abs_structure_details 'Flack H D (1983), Acta Cryst. A39, 876-881'
_refine_ls_abs_structure_Flack 0.02(3)
_refine_ls_extinction_coef 0.00070(18)
_refine_ls_extinction_expression Fc^*^=kFc[1+0.001xFc^2^\l^3^/sin(2\q)]^-1/4^
_refine_ls_extinction_method SHELXL
_refine_ls_goodness_of_fit_ref 1.047
_refine_ls_hydrogen_treatment constr
_refine_ls_matrix_type full
_refine_ls_number_parameters 275
_refine_ls_number_reflns 4870
_refine_ls_number_restraints 2
_refine_ls_restrained_S_all 1.047
_refine_ls_R_factor_all 0.0582
_refine_ls_R_factor_gt 0.0570
_refine_ls_shift/su_max 0.000
_refine_ls_shift/su_mean 0.000
_refine_ls_structure_factor_coef Fsqd
_refine_ls_weighting_details 'calc w=1/[\s^2^(Fo^2^)+(0.1122P)^2^+0.0000P] where P=(Fo^2^+2Fc^2^)/3'
_refine_ls_weighting_scheme calc
_refine_ls_wR_factor_gt 0.1504
_refine_ls_wR_factor_ref 0.1516
_reflns_number_gt 4665
_reflns_number_total 4870
_reflns_threshold_expression >2sigma(I)
_cod_data_source_file om8006213_si_002.cif
_cod_data_source_block cd27304_(complex_2)
_cod_depositor_comments
;
The following automatic conversions were performed:

'_symmetry_cell_setting' value 'Monoclinic' changed to 'monoclinic'
according to /home/saulius/struct/CIF-dictionaries/cif_core.dic
dictionary named 'cif_core.dic' version 2.4.1 from 2010-06-29.

Automatic conversion script
Id: cif_fix_values 1715 2011-07-08 13:25:40Z adriana 
;
_cod_original_cell_volume 2447.0(8)
_cod_original_sg_symbol_H-M Cc
_cod_database_code 4072150

loop_
_symmetry_equiv_pos_as_xyz
'x, y, z'
'x, -y, z+1/2'
'x+1/2, y+1/2, z'
'x+1/2, -y+1/2, z+1/2'

loop_
_atom_site_label
_atom_site_type_symbol
_atom_site_fract_x
_atom_site_fract_y
_atom_site_fract_z
_atom_site_U_iso_or_equiv
_atom_site_adp_type
_atom_site_occupancy
_atom_site_symmetry_multiplicity
_atom_site_calc_flag
_atom_site_refinement_flags
Ru Ru 0.81985(6) 0.70134(5) 0.17467(8) 0.03152(17) Uani 1 1 d .
I1 I 0.96070(4) 0.68758(5) 0.02882(6) 0.0512(2) Uani 1 1 d .
I2 I 0.67965(4) 0.71157(4) 0.32334(5) 0.0446(2) Uani 1 1 d .
O1 O 0.8497(8) 0.8680(5) 0.1795(10) 0.072(3) Uani 1 1 d .
N1 N 0.8050(5) 0.5872(4) 0.1713(9) 0.0344(14) Uani 1 1 d .
N2 N 0.9114(5) 0.5954(4) 0.3711(8) 0.0391(16) Uani 1 1 d .
N3 N 0.9555(6) 0.7012(5) 0.4720(9) 0.0397(17) Uani 1 1 d .
N4 N 0.7247(5) 0.6778(4) -0.0189(8) 0.0379(15) Uani 1 1 d .
N5 N 0.6987(5) 0.6031(4) -0.0292(9) 0.0389(16) Uani 1 1 d .
C1 C 0.7477(6) 0.5531(5) 0.0673(10) 0.0374(17) Uani 1 1 d .
C2 C 0.7415(7) 0.4750(5) 0.0646(12) 0.046(2) Uani 1 1 d .
H2 H 0.7003 0.4504 -0.0055 0.056 Uiso 1 1 calc R
C3 C 0.7979(7) 0.4358(5) 0.1686(14) 0.052(3) Uani 1 1 d .
H3 H 0.7962 0.3834 0.1656 0.062 Uiso 1 1 calc R
C4 C 0.8572(7) 0.4701(5) 0.2775(11) 0.049(2) Uani 1 1 d .
H4 H 0.8939 0.4425 0.3490 0.058 Uiso 1 1 calc R
C5 C 0.8592(6) 0.5479(5) 0.2748(9) 0.0375(17) Uani 1 1 d .
C6 C 0.9019(6) 0.6731(5) 0.3542(9) 0.0351(16) Uani 1 1 d .
C7 C 0.9977(7) 0.6441(8) 0.5604(11) 0.053(3) Uani 1 1 d .
H7 H 1.0379 0.6505 0.6469 0.063 Uiso 1 1 calc R
C8 C 0.9704(7) 0.5789(7) 0.4991(10) 0.049(3) Uani 1 1 d .
H8 H 0.9873 0.5312 0.5348 0.059 Uiso 1 1 calc R
C9 C 0.9612(8) 0.7790(6) 0.5143(12) 0.046(2) Uani 1 1 d .
H9A H 0.9420 0.8102 0.4297 0.056 Uiso 1 1 calc R
H9B H 1.0239 0.7914 0.5527 0.056 Uiso 1 1 calc R
C10 C 0.9027(9) 0.7968(6) 0.6275(12) 0.052(3) Uani 1 1 d .
H10A H 0.8399 0.7857 0.5872 0.063 Uiso 1 1 calc R
H10B H 0.9204 0.7637 0.7098 0.063 Uiso 1 1 calc R
C11 C 0.9085(10) 0.8763(8) 0.6799(15) 0.068(3) Uani 1 1 d .
H11A H 0.9718 0.8876 0.7166 0.081 Uiso 1 1 calc R
H11B H 0.8758 0.8800 0.7607 0.081 Uiso 1 1 calc R
C12 C 0.8721(10) 0.9360(7) 0.5701(17) 0.069(3) Uani 1 1 d .
H12A H 0.8805 0.9850 0.6161 0.083 Uiso 1 1 calc R
H12B H 0.9072 0.9351 0.4920 0.083 Uiso 1 1 calc R
C13 C 0.7733(9) 0.9263(7) 0.5074(14) 0.063(3) Uani 1 1 d .
H13A H 0.7386 0.9232 0.5859 0.075 Uiso 1 1 calc R
H13B H 0.7655 0.8791 0.4545 0.075 Uiso 1 1 calc R
C14 C 0.7360(11) 0.9895(9) 0.4072(18) 0.084(4) Uani 1 1 d .
H14A H 0.7369 1.0354 0.4636 0.101 Uiso 1 1 calc R
H14B H 0.7762 0.9969 0.3371 0.101 Uiso 1 1 calc R
C15 C 0.6425(10) 0.9776(11) 0.328(2) 0.096(5) Uani 1 1 d .
H15A H 0.6433 0.9396 0.2551 0.143 Uiso 1 1 calc R
H15B H 0.6198 1.0239 0.2825 0.143 Uiso 1 1 calc R
H15C H 0.6039 0.9617 0.3944 0.143 Uiso 1 1 calc R
C16 C 0.6304(6) 0.5939(6) -0.1468(11) 0.044(2) Uani 1 1 d .
C17 C 0.6151(7) 0.6624(7) -0.2108(11) 0.052(2) Uani 1 1 d .
H17 H 0.5731 0.6736 -0.2931 0.062 Uiso 1 1 calc R
C18 C 0.6760(7) 0.7137(6) -0.1271(12) 0.043(2) Uani 1 1 d .
C19 C 0.5821(8) 0.5228(7) -0.1861(15) 0.063(3) Uani 1 1 d .
H19A H 0.5291 0.5324 -0.2573 0.094 Uiso 1 1 calc R
H19B H 0.5641 0.5010 -0.1014 0.094 Uiso 1 1 calc R
H19C H 0.6215 0.4886 -0.2251 0.094 Uiso 1 1 calc R
C20 C 0.6873(9) 0.7947(7) -0.1536(14) 0.057(3) Uani 1 1 d .
H20A H 0.7111 0.8193 -0.0639 0.085 Uiso 1 1 calc R
H20B H 0.6294 0.8162 -0.1932 0.085 Uiso 1 1 calc R
H20C H 0.7286 0.8013 -0.2208 0.085 Uiso 1 1 calc R
C21 C 0.8368(8) 0.8040(7) 0.1784(14) 0.051(3) Uani 1 1 d .

loop_
_atom_site_aniso_label
_atom_site_aniso_U_11
_atom_site_aniso_U_22
_atom_site_aniso_U_33
_atom_site_aniso_U_23
_atom_site_aniso_U_13
_atom_site_aniso_U_12
Ru 0.0370(3) 0.0262(3) 0.0277(3) 0.0018(2) -0.0051(2) -0.0024(2)
I1 0.0512(4) 0.0643(4) 0.0375(3) -0.0103(3) 0.0059(3) -0.0182(3)
I2 0.0396(3) 0.0452(4) 0.0466(4) 0.0001(3) 0.0001(2) 0.0040(2)
O1 0.119(7) 0.027(4) 0.065(5) 0.002(3) 0.000(5) -0.017(4)
N1 0.033(4) 0.034(4) 0.037(3) 0.004(3) 0.005(3) 0.004(3)
N2 0.043(4) 0.042(4) 0.032(3) 0.010(3) 0.003(3) 0.011(3)
N3 0.037(4) 0.047(4) 0.031(4) 0.002(3) -0.006(3) 0.000(3)
N4 0.038(4) 0.035(4) 0.036(4) 0.000(3) -0.005(3) -0.010(3)
N5 0.035(3) 0.037(4) 0.041(4) -0.007(3) -0.001(3) -0.007(3)
C1 0.044(4) 0.027(4) 0.043(4) -0.005(3) 0.014(4) -0.006(3)
C2 0.058(5) 0.028(4) 0.055(5) -0.003(4) 0.013(4) -0.014(4)
C3 0.064(7) 0.026(4) 0.072(7) -0.004(4) 0.028(6) -0.006(4)
C4 0.065(6) 0.034(5) 0.050(5) 0.014(4) 0.019(5) 0.018(4)
C5 0.047(5) 0.036(4) 0.031(4) 0.004(3) 0.009(3) 0.003(3)
C6 0.035(4) 0.043(5) 0.026(4) 0.001(3) 0.001(3) 0.001(3)
C7 0.042(5) 0.077(8) 0.033(5) 0.006(5) -0.011(4) 0.010(5)
C8 0.050(5) 0.061(6) 0.034(5) 0.018(4) -0.003(4) 0.023(5)
C9 0.046(5) 0.049(5) 0.040(5) -0.002(4) -0.005(4) -0.005(4)
C10 0.063(7) 0.049(6) 0.040(5) -0.005(4) -0.004(5) 0.004(5)
C11 0.073(7) 0.063(7) 0.061(7) -0.020(6) -0.006(6) 0.003(6)
C12 0.071(7) 0.045(6) 0.086(9) -0.005(6) -0.006(6) -0.015(5)
C13 0.073(7) 0.055(7) 0.056(6) -0.010(5) 0.000(6) -0.006(6)
C14 0.088(10) 0.063(8) 0.088(10) 0.000(8) -0.020(8) 0.004(7)
C15 0.072(9) 0.079(10) 0.124(14) -0.018(10) -0.017(9) 0.017(8)
C16 0.040(5) 0.046(5) 0.045(5) -0.014(4) 0.001(4) -0.008(4)
C17 0.041(5) 0.063(6) 0.045(5) -0.011(5) -0.008(4) 0.009(4)
C18 0.037(5) 0.046(5) 0.041(5) 0.005(4) -0.009(4) 0.002(4)
C19 0.062(7) 0.047(6) 0.075(8) -0.018(6) 0.001(6) -0.019(5)
C20 0.056(7) 0.049(7) 0.054(7) 0.013(5) -0.019(5) 0.007(5)
C21 0.060(8) 0.047(6) 0.039(4) 0.006(4) -0.009(5) -0.001(5)

loop_
_atom_type_symbol
_atom_type_description
_atom_type_scat_dispersion_real
_atom_type_scat_dispersion_imag
_atom_type_scat_source
C C 0.0033 0.0016 'International Tables Vol C Tables 4.2.6.8 and 6.1.1.4'
H H 0.0000 0.0000 'International Tables Vol C Tables 4.2.6.8 and 6.1.1.4'
N N 0.0061 0.0033 'International Tables Vol C Tables 4.2.6.8 and 6.1.1.4'
O O 0.0106 0.0060 'International Tables Vol C Tables 4.2.6.8 and 6.1.1.4'
I I -0.4742 1.8119 'International Tables Vol C Tables 4.2.6.8 and 6.1.1.4'
Ru Ru -1.2594 0.8363 'International Tables Vol C Tables 4.2.6.8 and 6.1.1.4'

loop_
_geom_angle_atom_site_label_1
_geom_angle_atom_site_label_2
_geom_angle_atom_site_label_3
_geom_angle
C21 Ru C6 99.9(5)
C21 Ru N1 178.4(4)
C6 Ru N1 79.1(3)
C21 Ru N4 106.2(4)
C6 Ru N4 153.9(3)
N1 Ru N4 74.8(3)
C21 Ru I1 89.0(4)
C6 Ru I1 89.1(2)
N1 Ru I1 89.7(2)
N4 Ru I1 90.9(2)
C21 Ru I2 92.3(4)
C6 Ru I2 90.1(2)
N1 Ru I2 89.0(2)
N4 Ru I2 89.4(2)
I1 Ru I2 178.56(4)
C1 N1 C5 121.7(8)
C1 N1 Ru 121.3(6)
C5 N1 Ru 116.9(6)
C5 N2 C6 119.8(7)
C5 N2 C8 129.9(9)
C6 N2 C8 110.1(9)
C6 N3 C7 111.3(9)
C6 N3 C9 125.7(8)
C7 N3 C9 122.5(9)
C18 N4 N5 107.5(7)
C18 N4 Ru 139.5(7)
N5 N4 Ru 112.6(6)
C16 N5 N4 109.3(8)
C16 N5 C1 133.1(8)
N4 N5 C1 117.3(7)
N1 C1 N5 112.9(7)
N1 C1 C2 120.1(9)
N5 C1 C2 127.0(9)
C3 C2 C1 117.7(9)
C3 C2 H2 121.1
C1 C2 H2 121.1
C2 C3 C4 123.0(9)
C2 C3 H3 118.5
C4 C3 H3 118.5
C3 C4 C5 116.3(9)
C3 C4 H4 121.8
C5 C4 H4 121.8
N1 C5 N2 111.0(8)
N1 C5 C4 121.2(9)
N2 C5 C4 127.7(9)
N3 C6 N2 103.9(7)
N3 C6 Ru 143.4(7)
N2 C6 Ru 112.7(6)
C8 C7 N3 107.7(9)
C8 C7 H7 126.2
N3 C7 H7 126.2
C7 C8 N2 107.0(9)
C7 C8 H8 126.5
N2 C8 H8 126.5
N3 C9 C10 112.3(9)
N3 C9 H9A 109.1
C10 C9 H9A 109.1
N3 C9 H9B 109.1
C10 C9 H9B 109.1
H9A C9 H9B 107.9
C11 C10 C9 114.8(11)
C11 C10 H10A 108.6
C9 C10 H10A 108.6
C11 C10 H10B 108.6
C9 C10 H10B 108.6
H10A C10 H10B 107.6
C10 C11 C12 116.5(11)
C10 C11 H11A 108.2
C12 C11 H11A 108.2
C10 C11 H11B 108.2
C12 C11 H11B 108.2
H11A C11 H11B 107.3
C13 C12 C11 113.7(11)
C13 C12 H12A 108.8
C11 C12 H12A 108.8
C13 C12 H12B 108.8
C11 C12 H12B 108.8
H12A C12 H12B 107.7
C12 C13 C14 113.1(12)
C12 C13 H13A 109.0
C14 C13 H13A 109.0
C12 C13 H13B 109.0
C14 C13 H13B 109.0
H13A C13 H13B 107.8
C15 C14 C13 115.1(15)
C15 C14 H14A 108.5
C13 C14 H14A 108.5
C15 C14 H14B 108.5
C13 C14 H14B 108.5
H14A C14 H14B 107.5
C14 C15 H15A 109.5
C14 C15 H15B 109.5
H15A C15 H15B 109.5
C14 C15 H15C 109.5
H15A C15 H15C 109.5
H15B C15 H15C 109.5
C17 C16 N5 107.0(9)
C17 C16 C19 128.3(10)
N5 C16 C19 124.6(11)
C16 C17 C18 106.6(9)
C16 C17 H17 126.7
C18 C17 H17 126.7
N4 C18 C17 109.5(9)
N4 C18 C20 122.8(9)
C17 C18 C20 127.8(9)
C16 C19 H19A 109.5
C16 C19 H19B 109.5
H19A C19 H19B 109.5
C16 C19 H19C 109.5
H19A C19 H19C 109.5
H19B C19 H19C 109.5
C18 C20 H20A 109.5
C18 C20 H20B 109.5
H20A C20 H20B 109.5
C18 C20 H20C 109.5
H20A C20 H20C 109.5
H20B C20 H20C 109.5
O1 C21 Ru 178.1(12)

loop_
_geom_bond_atom_site_label_1
_geom_bond_atom_site_label_2
_geom_bond_distance
Ru C21 1.841(13)
Ru C6 1.971(9)
Ru N1 2.038(8)
Ru N4 2.148(7)
Ru I1 2.7041(11)
Ru I2 2.7079(11)
O1 C21 1.152(16)
N1 C1 1.329(12)
N1 C5 1.348(12)
N2 C5 1.377(12)
N2 C6 1.392(12)
N2 C8 1.393(12)
N3 C6 1.345(12)
N3 C7 1.392(14)
N3 C9 1.436(14)
N4 C18 1.309(12)
N4 N5 1.380(11)
N5 C16 1.378(12)
N5 C1 1.385(12)
C1 C2 1.390(12)
C2 C3 1.367(16)
C2 H2 0.9300
C3 C4 1.375(17)
C3 H3 0.9300
C4 C5 1.383(13)
C4 H4 0.9300
C7 C8 1.325(18)
C7 H7 0.9300
C8 H8 0.9300
C9 C10 1.515(17)
C9 H9A 0.9700
C9 H9B 0.9700
C10 C11 1.492(17)
C10 H10A 0.9700
C10 H10B 0.9700
C11 C12 1.51(2)
C11 H11A 0.9700
C11 H11B 0.9700
C12 C13 1.502(18)
C12 H12A 0.9700
C12 H12B 0.9700
C13 C14 1.51(2)
C13 H13A 0.9700
C13 H13B 0.9700
C14 C15 1.48(2)
C14 H14A 0.9700
C14 H14B 0.9700
C15 H15A 0.9600
C15 H15B 0.9600
C15 H15C 0.9600
C16 C17 1.357(16)
C16 C19 1.470(14)
C17 C18 1.425(16)
C17 H17 0.9300
C18 C20 1.474(15)
C19 H19A 0.9600
C19 H19B 0.9600
C19 H19C 0.9600
C20 H20A 0.9600
C20 H20B 0.9600
C20 H20C 0.9600

loop_
_geom_torsion_atom_site_label_1
_geom_torsion_atom_site_label_2
_geom_torsion_atom_site_label_3
_geom_torsion_atom_site_label_4
_geom_torsion
C21 Ru N1 C1 -130(18)
C6 Ru N1 C1 177.5(7)
N4 Ru N1 C1 -2.3(6)
I1 Ru N1 C1 -93.3(6)
I2 Ru N1 C1 87.3(6)
C21 Ru N1 C5 46(19)
C6 Ru N1 C5 -5.9(6)
N4 Ru N1 C5 174.3(7)
I1 Ru N1 C5 83.3(6)
I2 Ru N1 C5 -96.1(6)
C21 Ru N4 C18 -2.4(12)
C6 Ru N4 C18 178.7(10)
N1 Ru N4 C18 178.9(11)
I1 Ru N4 C18 -91.7(11)
I2 Ru N4 C18 89.8(11)
C21 Ru N4 N5 -174.2(7)
C6 Ru N4 N5 6.9(11)
N1 Ru N4 N5 7.2(6)
I1 Ru N4 N5 96.6(6)
I2 Ru N4 N5 -82.0(6)
C18 N4 N5 C16 -1.1(10)
Ru N4 N5 C16 173.3(6)
C18 N4 N5 C1 174.1(8)
Ru N4 N5 C1 -11.5(9)
C5 N1 C1 N5 -179.5(7)
Ru N1 C1 N5 -3.0(10)
C5 N1 C1 C2 1.1(12)
Ru N1 C1 C2 177.6(6)
C16 N5 C1 N1 -176.5(9)
N4 N5 C1 N1 9.8(11)
C16 N5 C1 C2 2.8(16)
N4 N5 C1 C2 -170.9(8)
N1 C1 C2 C3 -2.2(13)
N5 C1 C2 C3 178.5(8)
C1 C2 C3 C4 2.6(15)
C2 C3 C4 C5 -1.9(14)
C1 N1 C5 N2 -179.2(7)
Ru N1 C5 N2 4.2(9)
C1 N1 C5 C4 -0.4(12)
Ru N1 C5 C4 -176.9(7)
C6 N2 C5 N1 1.2(11)
C8 N2 C5 N1 174.2(9)
C6 N2 C5 C4 -177.6(8)
C8 N2 C5 C4 -4.6(15)
C3 C4 C5 N1 0.7(13)
C3 C4 C5 N2 179.3(8)
C7 N3 C6 N2 0.2(10)
C9 N3 C6 N2 -172.3(9)
C7 N3 C6 Ru -179.1(9)
C9 N3 C6 Ru 8.5(17)
C5 N2 C6 N3 174.5(8)
C8 N2 C6 N3 0.2(9)
C5 N2 C6 Ru -6.0(10)
C8 N2 C6 Ru 179.7(6)
C21 Ru C6 N3 6.5(12)
N1 Ru C6 N3 -174.8(12)
N4 Ru C6 N3 -174.5(9)
I1 Ru C6 N3 95.3(11)
I2 Ru C6 N3 -85.8(11)
C21 Ru C6 N2 -172.7(7)
N1 Ru C6 N2 6.0(6)
N4 Ru C6 N2 6.2(11)
I1 Ru C6 N2 -83.9(6)
I2 Ru C6 N2 95.0(6)
C6 N3 C7 C8 -0.5(12)
C9 N3 C7 C8 172.3(9)
N3 C7 C8 N2 0.5(12)
C5 N2 C8 C7 -174.0(9)
C6 N2 C8 C7 -0.5(11)
C6 N3 C9 C10 97.4(12)
C7 N3 C9 C10 -74.2(13)
N3 C9 C10 C11 177.8(9)
C9 C10 C11 C12 65.9(16)
C10 C11 C12 C13 59.6(17)
C11 C12 C13 C14 175.5(12)
C12 C13 C14 C15 172.3(14)
N4 N5 C16 C17 0.9(11)
C1 N5 C16 C17 -173.1(9)
N4 N5 C16 C19 -176.1(10)
C1 N5 C16 C19 9.8(17)
N5 C16 C17 C18 -0.5(12)
C19 C16 C17 C18 176.4(11)
N5 N4 C18 C17 0.8(11)
Ru N4 C18 C17 -171.2(8)
N5 N4 C18 C20 -178.2(11)
Ru N4 C18 C20 9.8(18)
C16 C17 C18 N4 -0.2(13)
C16 C17 C18 C20 178.7(12)
C6 Ru C21 O1 77(35)
N1 Ru C21 O1 25(50)
N4 Ru C21 O1 -103(35)
I1 Ru C21 O1 -12(35)
I2 Ru C21 O1 167(35)
